data_7037178
loop_
_publ_author_name
'\<Skalamera, \/Dani'
'Sanders, Ernest'
'Vianello, Robert'
'Mar\<savelski, Aleksandra'
'Pevec, Andrej'
'Turel, Iztok'
'Kirin, Sre\'cko I'

_publ_section_title
;
 Synthesis and characterization of ML and ML2 metal complexes with amino
 acid substituted bis(2-picolyl)amine ligands.
;
_journal_issue 7
_journal_name_full 'Dalton transactions (Cambridge, England : 2003)'
_journal_page_first 2845
_journal_page_last 2858
_journal_paper_doi 10.1039/c5dt03387j
_journal_volume 45
_journal_year 2016
_chemical_formula_sum 'C32 H38 B2 Co F8 N6 O4'
_chemical_formula_weight 803.23
_chemical_name_systematic
;
 ?
;
_space_group_IT_number 60
_symmetry_cell_setting orthorhombic
_symmetry_space_group_name_Hall '-P 2n 2ab'
_symmetry_space_group_name_H-M 'P b c n'
_atom_sites_solution_hydrogens geom
_atom_sites_solution_primary direct
_atom_sites_solution_secondary difmap
_audit_creation_method SHELXL-97
_audit_update_record
;
2015-10-29 deposited with the CCDC.
2015-11-08 downloaded from the CCDC.
;
_cell_angle_alpha 90.00
_cell_angle_beta 90.00
_cell_angle_gamma 90.00
_cell_formula_units_Z 4
_cell_length_a 19.3097(11)
_cell_length_b 10.1965(5)
_cell_length_c 18.4325(11)
_cell_measurement_reflns_used 2306
_cell_measurement_temperature 293(2)
_cell_measurement_theta_max 73.8610
_cell_measurement_theta_min 3.3120
_cell_volume 3629.2(3)
_computing_cell_refinement 'CrysAlis PRO (Agilent, 2011)'
_computing_data_collection 'CrysAlis PRO (Agilent, 2011)'
_computing_data_reduction 'CrysAlis PRO (Agilent, 2011)'
_computing_molecular_graphics 'DIAMOND (Brandenburg, 2011)'
_computing_publication_material 'WinGX (Farrugia, 1999)'
_computing_structure_refinement 'SHELXL-97 (Sheldrick, 2008)'
_computing_structure_solution 'SHELXS-97 (Sheldrick, 2008)'
_diffrn_ambient_temperature 293(2)
_diffrn_measured_fraction_theta_full 0.977
_diffrn_measured_fraction_theta_max 0.977
_diffrn_measurement_device_type 'SuperNova, Dual, Cu at zero, Atlas'
_diffrn_measurement_method \w
_diffrn_radiation_monochromator Mirror
_diffrn_radiation_source 'SuperNova (Cu) X-ray source'
_diffrn_radiation_type CuK\a
_diffrn_radiation_wavelength 1.54184
_diffrn_reflns_av_R_equivalents 0.0323
_diffrn_reflns_av_unetI/netI 0.0344
_diffrn_reflns_limit_h_max 23
_diffrn_reflns_limit_h_min -20
_diffrn_reflns_limit_k_max 10
_diffrn_reflns_limit_k_min -12
_diffrn_reflns_limit_l_max 22
_diffrn_reflns_limit_l_min -13
_diffrn_reflns_number 9031
_diffrn_reflns_theta_full 74.03
_diffrn_reflns_theta_max 74.03
_diffrn_reflns_theta_min 4.58
_exptl_absorpt_coefficient_mu 4.477
_exptl_absorpt_correction_T_max 0.8071
_exptl_absorpt_correction_T_min 0.6630
_exptl_absorpt_correction_type multi-scan
_exptl_crystal_colour pink
_exptl_crystal_density_diffrn 1.470
_exptl_crystal_density_method 'not measured'
_exptl_crystal_description prism
_exptl_crystal_F_000 1652
_exptl_crystal_size_max 0.10
_exptl_crystal_size_mid 0.10
_exptl_crystal_size_min 0.05
_refine_diff_density_max 0.247
_refine_diff_density_min -0.243
_refine_diff_density_rms 0.044
_refine_ls_extinction_method none
_refine_ls_goodness_of_fit_ref 1.022
_refine_ls_hydrogen_treatment constr
_refine_ls_matrix_type full
_refine_ls_number_parameters 241
_refine_ls_number_reflns 3604
_refine_ls_number_restraints 0
_refine_ls_restrained_S_all 1.022
_refine_ls_R_factor_all 0.0642
_refine_ls_R_factor_gt 0.0455
_refine_ls_shift/su_max 0.0001
_refine_ls_shift/su_mean 0.0001
_refine_ls_structure_factor_coef Fsqd
_refine_ls_weighting_details 'calc w=1/[\s^2^(Fo^2^)+(0.0522P)^2^+1.4508P] where P=(Fo^2^+2Fc^2^)/3'
_refine_ls_weighting_scheme calc
_refine_ls_wR_factor_gt 0.1121
_refine_ls_wR_factor_ref 0.1275
_reflns_number_gt 2719
_reflns_number_total 3604
_reflns_threshold_expression >2\s(I)
_cod_data_source_file c5dt03387j2.cif
_cod_data_source_block 12Co
_cod_depositor_comments 'Adding full bibliography for 7037170--7037179.cif.'
_cod_original_sg_symbol_H-M Pbcn
_cod_database_code 7037178

loop_
_symmetry_equiv_pos_as_xyz
'x, y, z'
'-x+1/2, -y+1/2, z+1/2'
'x+1/2, -y+1/2, -z'
'-x, y, -z+1/2'
'-x, -y, -z'
'x-1/2, y-1/2, -z-1/2'
'-x-1/2, y-1/2, z'
'x, -y, z-1/2'

loop_
_atom_site_label
_atom_site_type_symbol
_atom_site_fract_x
_atom_site_fract_y
_atom_site_fract_z
_atom_site_U_iso_or_equiv
_atom_site_adp_type
_atom_site_occupancy
_atom_site_symmetry_multiplicity
_atom_site_calc_flag
_atom_site_refinement_flags
Co1 Co 0.5000 0.31991(5) 0.2500 0.04380(17) Uani 1 2 d S
N1 N 0.39583(11) 0.2718(2) 0.21446(12) 0.0499(5) Uani 1 1 d .
N2 N 0.53693(12) 0.4567(2) 0.17378(12) 0.0509(5) Uani 1 1 d .
N3 N 0.51354(11) 0.1926(2) 0.14928(12) 0.0456(5) Uani 1 1 d .
O1 O 0.70811(16) 0.0143(4) 0.1196(2) 0.1541(18) Uani 1 1 d .
O2 O 0.67521(12) -0.1041(2) 0.02700(13) 0.0772(7) Uani 1 1 d .
C1 C 0.33653(16) 0.3293(3) 0.23741(17) 0.0621(8) Uani 1 1 d .
H1 H 0.3398 0.4062 0.2643 0.075 Uiso 1 1 calc R
C2 C 0.27225(16) 0.2801(4) 0.2231(2) 0.0717(9) Uani 1 1 d .
H2 H 0.2328 0.3238 0.2391 0.086 Uiso 1 1 calc R
C3 C 0.26656(16) 0.1653(4) 0.1849(2) 0.0737(9) Uani 1 1 d .
H3 H 0.2234 0.1282 0.1761 0.088 Uiso 1 1 calc R
C4 C 0.32624(15) 0.1057(3) 0.15977(18) 0.0663(8) Uani 1 1 d .
H4 H 0.3237 0.0289 0.1327 0.080 Uiso 1 1 calc R
C5 C 0.38980(14) 0.1616(3) 0.17519(14) 0.0508(6) Uani 1 1 d .
C6 C 0.45575(14) 0.0977(3) 0.15003(15) 0.0520(6) Uani 1 1 d .
H6A H 0.4671 0.0254 0.1821 0.062 Uiso 1 1 calc R
H6B H 0.4492 0.0626 0.1016 0.062 Uiso 1 1 calc R
C7 C 0.50367(15) 0.2891(3) 0.08947(14) 0.0519(6) Uani 1 1 d .
H7A H 0.4547 0.3071 0.0835 0.062 Uiso 1 1 calc R
H7B H 0.5208 0.2521 0.0444 0.062 Uiso 1 1 calc R
C8 C 0.54124(14) 0.4142(3) 0.10533(14) 0.0503(6) Uani 1 1 d .
C9 C 0.57620(16) 0.4843(3) 0.05299(17) 0.0611(7) Uani 1 1 d .
H9 H 0.5789 0.4529 0.0057 0.073 Uiso 1 1 calc R
C10 C 0.60702(19) 0.6013(3) 0.07141(19) 0.0729(9) Uani 1 1 d .
H10 H 0.6309 0.6497 0.0367 0.087 Uiso 1 1 calc R
C11 C 0.60228(18) 0.6460(3) 0.14141(19) 0.0697(8) Uani 1 1 d .
H11 H 0.6224 0.7252 0.1548 0.084 Uiso 1 1 calc R
C12 C 0.56721(17) 0.5713(3) 0.19126(17) 0.0611(7) Uani 1 1 d .
H12 H 0.5642 0.6011 0.2389 0.073 Uiso 1 1 calc R
C13 C 0.58138(14) 0.1255(3) 0.14310(15) 0.0511(6) Uani 1 1 d .
H13A H 0.5886 0.0751 0.1871 0.061 Uiso 1 1 calc R
H13B H 0.6172 0.1922 0.1414 0.061 Uiso 1 1 calc R
C14 C 0.59193(15) 0.0341(3) 0.07856(17) 0.0573(7) Uani 1 1 d .
H14A H 0.5595 -0.0383 0.0814 0.069 Uiso 1 1 calc R
H14B H 0.5833 0.0813 0.0338 0.069 Uiso 1 1 calc R
C15 C 0.66433(17) -0.0173(3) 0.07865(19) 0.0676(8) Uani 1 1 d .
C16 C 0.7443(2) -0.1569(5) 0.0209(3) 0.1076(16) Uani 1 1 d .
H16A H 0.7756 -0.0886 0.0063 0.161 Uiso 1 1 calc R
H16B H 0.7448 -0.2258 -0.0146 0.161 Uiso 1 1 calc R
H16C H 0.7586 -0.1913 0.0670 0.161 Uiso 1 1 calc R
B1 B 0.40507(18) 0.7540(4) 0.11854(19) 0.0576(8) Uani 1 1 d .
F1 F 0.39901(12) 0.62028(19) 0.12045(12) 0.0884(6) Uani 1 1 d .
F2 F 0.46649(11) 0.7924(2) 0.08672(13) 0.0930(7) Uani 1 1 d .
F3 F 0.40065(12) 0.8035(2) 0.18754(10) 0.0843(6) Uani 1 1 d .
F4 F 0.35263(12) 0.8077(2) 0.07733(13) 0.0978(7) Uani 1 1 d .

loop_
_atom_site_aniso_label
_atom_site_aniso_U_11
_atom_site_aniso_U_22
_atom_site_aniso_U_33
_atom_site_aniso_U_23
_atom_site_aniso_U_13
_atom_site_aniso_U_12
Co1 0.0473(3) 0.0415(3) 0.0426(3) 0.000 -0.0020(2) 0.000
N1 0.0442(11) 0.0536(12) 0.0518(12) -0.0047(10) -0.0033(9) 0.0025(10)
N2 0.0588(13) 0.0442(11) 0.0496(12) 0.0047(10) -0.0009(10) -0.0015(10)
N3 0.0485(12) 0.0425(11) 0.0456(11) -0.0030(9) 0.0005(9) 0.0002(9)
O1 0.0734(19) 0.199(4) 0.190(4) -0.117(3) -0.032(2) 0.041(2)
O2 0.0665(13) 0.0708(13) 0.0942(17) -0.0167(13) 0.0205(12) 0.0099(11)
C1 0.0547(17) 0.0628(17) 0.0688(18) -0.0081(15) -0.0046(14) 0.0105(14)
C2 0.0503(17) 0.077(2) 0.087(2) -0.0011(19) -0.0054(16) 0.0133(15)
C3 0.0485(17) 0.078(2) 0.095(2) -0.0025(19) -0.0136(16) -0.0030(15)
C4 0.0558(17) 0.0643(17) 0.079(2) -0.0078(16) -0.0103(15) -0.0023(15)
C5 0.0483(14) 0.0534(14) 0.0506(14) -0.0018(12) -0.0055(11) 0.0014(11)
C6 0.0554(15) 0.0445(13) 0.0562(15) -0.0094(12) -0.0004(12) -0.0055(12)
C7 0.0594(16) 0.0539(14) 0.0425(14) 0.0005(11) -0.0015(11) 0.0026(13)
C8 0.0537(15) 0.0460(13) 0.0510(14) 0.0057(12) -0.0011(11) 0.0062(12)
C9 0.0644(17) 0.0619(17) 0.0569(16) 0.0084(14) 0.0057(14) 0.0005(14)
C10 0.082(2) 0.0657(19) 0.071(2) 0.0179(17) 0.0075(17) -0.0085(17)
C11 0.077(2) 0.0499(15) 0.083(2) 0.0098(15) -0.0046(17) -0.0105(15)
C12 0.076(2) 0.0456(14) 0.0616(17) 0.0030(13) -0.0035(15) -0.0031(14)
C13 0.0504(14) 0.0490(14) 0.0537(15) -0.0040(12) 0.0021(11) 0.0041(12)
C14 0.0564(16) 0.0534(15) 0.0621(17) -0.0083(13) 0.0075(13) 0.0019(12)
C15 0.0572(17) 0.0648(18) 0.081(2) -0.0159(17) 0.0132(16) -0.0005(15)
C16 0.068(2) 0.106(3) 0.149(4) -0.027(3) 0.028(3) 0.020(2)
B1 0.0558(18) 0.0588(18) 0.0583(19) -0.0006(16) 0.0058(15) -0.0020(15)
F1 0.1089(16) 0.0573(10) 0.0989(15) -0.0040(10) 0.0110(12) -0.0025(11)
F2 0.0750(13) 0.1031(16) 0.1008(16) -0.0049(13) 0.0234(11) -0.0128(12)
F3 0.1078(16) 0.0809(13) 0.0642(11) -0.0047(10) 0.0080(10) -0.0047(11)
F4 0.0902(15) 0.0987(16) 0.1045(16) 0.0153(13) -0.0266(13) -0.0042(12)

loop_
_atom_type_symbol
_atom_type_description
_atom_type_scat_dispersion_real
_atom_type_scat_dispersion_imag
_atom_type_scat_source
C C 0.0181 0.0091 'International Tables Vol C Tables 4.2.6.8 and 6.1.1.4'
H H 0.0000 0.0000 'International Tables Vol C Tables 4.2.6.8 and 6.1.1.4'
B B 0.0090 0.0039 'International Tables Vol C Tables 4.2.6.8 and 6.1.1.4'
Co Co -2.3653 3.6143 'International Tables Vol C Tables 4.2.6.8 and 6.1.1.4'
F F 0.0727 0.0534 'International Tables Vol C Tables 4.2.6.8 and 6.1.1.4'
N N 0.0311 0.0180 'International Tables Vol C Tables 4.2.6.8 and 6.1.1.4'
O O 0.0492 0.0322 'International Tables Vol C Tables 4.2.6.8 and 6.1.1.4'

loop_
_geom_angle_atom_site_label_1
_geom_angle_atom_site_label_2
_geom_angle_atom_site_label_3
_geom_angle
_geom_angle_site_symmetry_1
_geom_angle_site_symmetry_3
N2 Co1 N2 96.98(12) . 4_655
N2 Co1 N1 105.21(9) . .
N2 Co1 N1 92.13(8) 4_655 .
N2 Co1 N1 92.13(8) . 4_655
N2 Co1 N1 105.21(9) 4_655 4_655
N1 Co1 N1 153.89(12) . 4_655
N2 Co1 N3 78.16(8) . .
N2 Co1 N3 163.69(8) 4_655 .
N1 Co1 N3 74.46(8) . .
N1 Co1 N3 90.62(8) 4_655 .
N2 Co1 N3 163.69(8) . 4_655
N2 Co1 N3 78.16(8) 4_655 4_655
N1 Co1 N3 90.61(8) . 4_655
N1 Co1 N3 74.46(8) 4_655 4_655
N3 Co1 N3 110.60(11) . 4_655
C5 N1 C1 117.2(2) . .
C5 N1 Co1 115.62(17) . .
C1 N1 Co1 126.25(19) . .
C8 N2 C12 118.7(2) . .
C8 N2 Co1 115.90(17) . .
C12 N2 Co1 124.26(19) . .
C6 N3 C13 111.5(2) . .
C6 N3 C7 110.0(2) . .
C13 N3 C7 111.2(2) . .
C6 N3 Co1 106.18(15) . .
C13 N3 Co1 115.26(16) . .
C7 N3 Co1 102.24(15) . .
C15 O2 C16 117.0(3) . .
N1 C1 C2 123.3(3) . .
N1 C1 H1 118.3 . .
C2 C1 H1 118.3 . .
C1 C2 C3 119.1(3) . .
C1 C2 H2 120.4 . .
C3 C2 H2 120.4 . .
C2 C3 C4 118.7(3) . .
C2 C3 H3 120.6 . .
C4 C3 H3 120.6 . .
C5 C4 C3 119.3(3) . .
C5 C4 H4 120.3 . .
C3 C4 H4 120.3 . .
N1 C5 C4 122.2(3) . .
N1 C5 C6 117.1(2) . .
C4 C5 C6 120.7(3) . .
N3 C6 C5 111.1(2) . .
N3 C6 H6A 109.4 . .
C5 C6 H6A 109.4 . .
N3 C6 H6B 109.4 . .
C5 C6 H6B 109.4 . .
H6A C6 H6B 108.0 . .
N3 C7 C8 110.9(2) . .
N3 C7 H7A 109.5 . .
C8 C7 H7A 109.5 . .
N3 C7 H7B 109.5 . .
C8 C7 H7B 109.5 . .
H7A C7 H7B 108.1 . .
N2 C8 C9 121.6(3) . .
N2 C8 C7 115.5(2) . .
C9 C8 C7 122.9(3) . .
C10 C9 C8 119.3(3) . .
C10 C9 H9 120.4 . .
C8 C9 H9 120.4 . .
C11 C10 C9 119.4(3) . .
C11 C10 H10 120.3 . .
C9 C10 H10 120.3 . .
C10 C11 C12 118.6(3) . .
C10 C11 H11 120.7 . .
C12 C11 H11 120.7 . .
N2 C12 C11 122.4(3) . .
N2 C12 H12 118.8 . .
C11 C12 H12 118.8 . .
N3 C13 C14 117.4(2) . .
N3 C13 H13A 108.0 . .
C14 C13 H13A 108.0 . .
N3 C13 H13B 108.0 . .
C14 C13 H13B 108.0 . .
H13A C13 H13B 107.2 . .
C15 C14 C13 109.8(2) . .
C15 C14 H14A 109.7 . .
C13 C14 H14A 109.7 . .
C15 C14 H14B 109.7 . .
C13 C14 H14B 109.7 . .
H14A C14 H14B 108.2 . .
O1 C15 O2 122.2(3) . .
O1 C15 C14 125.2(3) . .
O2 C15 C14 112.6(3) . .
O2 C16 H16A 109.5 . .
O2 C16 H16B 109.5 . .
H16A C16 H16B 109.5 . .
O2 C16 H16C 109.5 . .
H16A C16 H16C 109.5 . .
H16B C16 H16C 109.5 . .
F1 B1 F3 109.7(3) . .
F1 B1 F4 110.3(3) . .
F3 B1 F4 108.6(3) . .
F1 B1 F2 111.5(3) . .
F3 B1 F2 110.1(3) . .
F4 B1 F2 106.5(3) . .

loop_
_geom_bond_atom_site_label_1
_geom_bond_atom_site_label_2
_geom_bond_distance
_geom_bond_site_symmetry_2
Co1 N2 2.104(2) .
Co1 N2 2.104(2) 4_655
Co1 N1 2.172(2) .
Co1 N1 2.172(2) 4_655
Co1 N3 2.280(2) .
Co1 N3 2.280(2) 4_655
N1 C5 1.342(3) .
N1 C1 1.354(4) .
N2 C8 1.336(3) .
N2 C12 1.346(4) .
N3 C6 1.477(3) .
N3 C13 1.482(3) .
N3 C7 1.490(3) .
O1 C15 1.178(4) .
O2 C15 1.317(4) .
O2 C16 1.444(4) .
C1 C2 1.364(5) .
C1 H1 0.9300 .
C2 C3 1.370(5) .
C2 H2 0.9300 .
C3 C4 1.383(5) .
C3 H3 0.9300 .
C4 C5 1.382(4) .
C4 H4 0.9300 .
C5 C6 1.504(4) .
C6 H6A 0.9700 .
C6 H6B 0.9700 .
C7 C8 1.497(4) .
C7 H7A 0.9700 .
C7 H7B 0.9700 .
C8 C9 1.377(4) .
C9 C10 1.376(5) .
C9 H9 0.9300 .
C10 C11 1.371(5) .
C10 H10 0.9300 .
C11 C12 1.372(4) .
C11 H11 0.9300 .
C12 H12 0.9300 .
C13 C14 1.525(4) .
C13 H13A 0.9700 .
C13 H13B 0.9700 .
C14 C15 1.493(4) .
C14 H14A 0.9700 .
C14 H14B 0.9700 .
C16 H16A 0.9600 .
C16 H16B 0.9600 .
C16 H16C 0.9600 .
B1 F1 1.369(4) .
B1 F3 1.371(4) .
B1 F4 1.379(4) .
B1 F2 1.380(4) .

loop_
_geom_torsion_atom_site_label_1
_geom_torsion_atom_site_label_2
_geom_torsion_atom_site_label_3
_geom_torsion_atom_site_label_4
_geom_torsion
_geom_torsion_site_symmetry_1
N2 Co1 N1 C5 97.3(2) .
N2 Co1 N1 C5 -164.9(2) 4_655
N1 Co1 N1 C5 -32.62(18) 4_655
N3 Co1 N1 C5 24.55(19) .
N3 Co1 N1 C5 -86.7(2) 4_655
N2 Co1 N1 C1 -93.9(2) .
N2 Co1 N1 C1 3.9(2) 4_655
N1 Co1 N1 C1 136.1(2) 4_655
N3 Co1 N1 C1 -166.7(3) .
N3 Co1 N1 C1 82.1(2) 4_655
N2 Co1 N2 C8 -155.6(2) 4_655
N1 Co1 N2 C8 -61.4(2) .
N1 Co1 N2 C8 98.8(2) 4_655
N3 Co1 N2 C8 8.64(19) .
N3 Co1 N2 C8 133.0(3) 4_655
N2 Co1 N2 C12 36.8(2) 4_655
N1 Co1 N2 C12 131.0(2) .
N1 Co1 N2 C12 -68.8(2) 4_655
N3 Co1 N2 C12 -159.0(2) .
N3 Co1 N2 C12 -34.6(4) 4_655
N2 Co1 N3 C6 -143.29(17) .
N2 Co1 N3 C6 -69.2(3) 4_655
N1 Co1 N3 C6 -33.63(16) .
N1 Co1 N3 C6 124.66(16) 4_655
N3 Co1 N3 C6 51.05(14) 4_655
N2 Co1 N3 C13 92.76(18) .
N2 Co1 N3 C13 166.8(3) 4_655
N1 Co1 N3 C13 -157.58(19) .
N1 Co1 N3 C13 0.71(18) 4_655
N3 Co1 N3 C13 -72.90(17) 4_655
N2 Co1 N3 C7 -27.95(15) .
N2 Co1 N3 C7 46.1(4) 4_655
N1 Co1 N3 C7 81.71(16) .
N1 Co1 N3 C7 -120.00(16) 4_655
N3 Co1 N3 C7 166.39(17) 4_655
C5 N1 C1 C2 0.6(5) .
Co1 N1 C1 C2 -168.0(3) .
N1 C1 C2 C3 1.4(5) .
C1 C2 C3 C4 -2.4(6) .
C2 C3 C4 C5 1.5(5) .
C1 N1 C5 C4 -1.6(4) .
Co1 N1 C5 C4 168.2(2) .
C1 N1 C5 C6 -179.8(2) .
Co1 N1 C5 C6 -10.0(3) .
C3 C4 C5 N1 0.6(5) .
C3 C4 C5 C6 178.7(3) .
C13 N3 C6 C5 165.4(2) .
C7 N3 C6 C5 -70.7(3) .
Co1 N3 C6 C5 39.2(2) .
N1 C5 C6 N3 -21.5(3) .
C4 C5 C6 N3 160.2(3) .
C6 N3 C7 C8 155.8(2) .
C13 N3 C7 C8 -80.2(3) .
Co1 N3 C7 C8 43.3(2) .
C12 N2 C8 C9 0.6(4) .
Co1 N2 C8 C9 -167.8(2) .
C12 N2 C8 C7 -177.4(2) .
Co1 N2 C8 C7 14.3(3) .
N3 C7 C8 N2 -41.6(3) .
N3 C7 C8 C9 140.4(3) .
N2 C8 C9 C10 -0.5(5) .
C7 C8 C9 C10 177.3(3) .
C8 C9 C10 C11 -0.1(5) .
C9 C10 C11 C12 0.5(5) .
C8 N2 C12 C11 -0.1(4) .
Co1 N2 C12 C11 167.2(2) .
C10 C11 C12 N2 -0.5(5) .
C6 N3 C13 C14 56.1(3) .
C7 N3 C13 C14 -67.1(3) .
Co1 N3 C13 C14 177.23(19) .
N3 C13 C14 C15 176.3(2) .
C16 O2 C15 O1 -1.9(6) .
C16 O2 C15 C14 178.1(3) .
C13 C14 C15 O1 -4.6(6) .
C13 C14 C15 O2 175.5(3) .
